data_2016715
loop_
_publ_author_name
'Valente, Edward J.'
'Pawar, Diwaker M.'
'Fronczek, Frank R.'
'Noe, Eric A.'

_publ_section_title
;
 Cyclotridecanone 2,4-dinitrophenylhydrazone
;
_journal_coeditor_code GG3158
_journal_issue 8
_journal_name_full 'Acta Crystallographica Section C'
_journal_page_first o447
_journal_page_last o449
_journal_paper_doi 10.1107/S010827010802012X
_journal_volume 64
_journal_year 2008
_chemical_formula_iupac 'C19 H28 N4 O4'
_chemical_formula_moiety 'C19 H28 N4 O4'
_chemical_formula_sum 'C19 H28 N4 O4'
_chemical_formula_weight 376.45
_chemical_melting_point 378
_chemical_name_common 'cyclotridecanone 2',4'-dinitrophenylhydrazone'
_chemical_name_systematic
;
cyclotridecanone 2,4-dinitrophenylhydrazone
;
_space_group_IT_number 2
_symmetry_cell_setting triclinic
_symmetry_space_group_name_Hall '-P 1'
_symmetry_space_group_name_H-M 'P -1'
_atom_sites_solution_hydrogens geom
_atom_sites_solution_primary direct
_atom_sites_solution_secondary difmap
_cell_angle_alpha 81.979(7)
_cell_angle_beta 77.608(8)
_cell_angle_gamma 80.234(8)
_cell_formula_units_Z 2
_cell_length_a 7.7859(10)
_cell_length_b 7.8937(10)
_cell_length_c 16.130(2)
_cell_measurement_reflns_used 4832
_cell_measurement_temperature 90
_cell_measurement_theta_max 31.5
_cell_measurement_theta_min 2.5
_cell_volume 948.7(2)
_computing_cell_refinement 'SCALEPACK (Otwinowski & Minor, 1997)'
_computing_data_collection 'COLLECT (Nonius, 2000)'
_computing_data_reduction 'DENZO and SCALEPACK (Otwinowski & Minor, 1997)'
_computing_molecular_graphics 'ORTEP-3 for Windows (Farrugia, 1997)'
_computing_publication_material 'SHELXL97 (Sheldrick, 2008)'
_computing_structure_refinement 'SHELXL97 (Sheldrick, 2008)'
_computing_structure_solution 'SIR97 (Altomare <i>et al.</i>,  1999)'
_diffrn_ambient_temperature 90
_diffrn_measured_fraction_theta_full 0.999
_diffrn_measured_fraction_theta_max 0.87
_diffrn_measurement_device 'Nonius KappaCCD (with an Oxford Cryosystems Cryostream cooler)'
_diffrn_measurement_method '\w scans with \k offsets'
_diffrn_radiation_monochromator graphite
_diffrn_radiation_source 'fine-focus sealed tube'
_diffrn_radiation_type MoK\a
_diffrn_radiation_wavelength 0.71073
_diffrn_reflns_av_R_equivalents 0.029
_diffrn_reflns_av_sigmaI/netI 0.0512
_diffrn_reflns_limit_h_max 10
_diffrn_reflns_limit_h_min -11
_diffrn_reflns_limit_k_max 11
_diffrn_reflns_limit_k_min -11
_diffrn_reflns_limit_l_max 22
_diffrn_reflns_limit_l_min -22
_diffrn_reflns_number 26226
_diffrn_reflns_theta_full 25.0
_diffrn_reflns_theta_max 31.5
_diffrn_reflns_theta_min 2.6
_diffrn_standards_decay_% 0
_diffrn_standards_number 0
_exptl_absorpt_coefficient_mu 0.094
_exptl_absorpt_correction_type none
_exptl_crystal_colour yellow
_exptl_crystal_density_diffrn 1.318
_exptl_crystal_density_method 'not measured'
_exptl_crystal_description lath
_exptl_crystal_F_000 404
_exptl_crystal_size_max 0.40
_exptl_crystal_size_mid 0.08
_exptl_crystal_size_min 0.03
_refine_diff_density_max 0.34
_refine_diff_density_min -0.26
_refine_ls_extinction_coef 0.0121(14)
_refine_ls_extinction_expression Fc^*^=kFc[1+0.001xFc^2^\l^3^/sin(2\q)]^-1/4^
_refine_ls_extinction_method 'SHELXL97 (Sheldrick, 2008)'
_refine_ls_goodness_of_fit_ref 1.014
_refine_ls_hydrogen_treatment mixed
_refine_ls_matrix_type full
_refine_ls_number_parameters 248
_refine_ls_number_reflns 5518
_refine_ls_number_restraints 0
_refine_ls_restrained_S_all 1.014
_refine_ls_R_factor_all 0.079
_refine_ls_R_factor_gt 0.046
_refine_ls_shift/su_max 0.000
_refine_ls_shift/su_mean 0.000
_refine_ls_structure_factor_coef Fsqd
_refine_ls_weighting_details 'w=1/[\s^2^(Fo^2^)+(0.0276P)^2^+0.4695P] where P=(Fo^2^+2Fc^2^)/3'
_refine_ls_weighting_scheme calc
_refine_ls_wR_factor_gt 0.087
_refine_ls_wR_factor_ref 0.099
_reflns_number_gt 3974
_reflns_number_total 5518
_reflns_threshold_expression I>2\s(I)
_cod_data_source_file gg3158.cif
_cod_data_source_block I
_cod_database_code 2016715
_cod_database_fobs_code 2016715

loop_
_symmetry_equiv_pos_as_xyz
'x, y, z'
'-x, -y, -z'

loop_
_atom_site_type_symbol
_atom_site_label
_atom_site_fract_x
_atom_site_fract_y
_atom_site_fract_z
_atom_site_U_iso_or_equiv
_atom_site_adp_type
_atom_site_calc_flag
_atom_site_refinement_flags
_atom_site_occupancy
O O1 0.64885(12) 0.62443(12) 0.46946(6) 0.0187(2) Uani d . 1
O O2 0.78601(13) 0.72956(13) 0.34616(6) 0.0234(2) Uani d . 1
O O3 1.04660(13) 1.23977(14) 0.30876(6) 0.0276(2) Uani d . 1
O O4 1.02088(12) 1.38929(12) 0.41552(7) 0.0235(2) Uani d . 1
N N1 0.49239(13) 0.85568(13) 0.68070(6) 0.0131(2) Uani d . 1
N N2 0.56946(13) 0.80898(14) 0.59983(7) 0.0129(2) Uani d . 1
H H2N 0.5568(19) 0.710(2) 0.5812(9) 0.015 Uiso d . 1
N N3 0.72727(13) 0.73853(14) 0.42281(7) 0.0156(2) Uani d . 1
N N4 0.98689(14) 1.26911(15) 0.38335(7) 0.0185(2) Uani d . 1
C C1 0.40503(15) 0.74620(16) 0.73223(8) 0.0131(2) Uani d . 1
C C2 0.31678(16) 0.80125(17) 0.81914(8) 0.0158(3) Uani d . 1
H H2A 0.3297 0.6999 0.8622 0.019 Uiso calc R 1
H H2B 0.1882 0.8359 0.8199 0.019 Uiso calc R 1
C C3 0.38806(17) 0.94988(17) 0.84634(8) 0.0176(3) Uani d . 1
H H3A 0.3096 0.9869 0.8996 0.021 Uiso calc R 1
H H3B 0.3832 1.0492 0.8016 0.021 Uiso calc R 1
C C4 0.57951(17) 0.90273(17) 0.86136(8) 0.0170(3) Uani d . 1
H H4A 0.6534 0.8443 0.8126 0.020 Uiso calc R 1
H H4B 0.6273 1.0106 0.8627 0.020 Uiso calc R 1
C C5 0.59681(17) 0.78539(18) 0.94393(8) 0.0187(3) Uani d . 1
H H5A 0.5380 0.6830 0.9453 0.022 Uiso calc R 1
H H5B 0.5330 0.8486 0.9930 0.022 Uiso calc R 1
C C6 0.78921(18) 0.72372(18) 0.95468(9) 0.0208(3) Uani d . 1
H H6A 0.8562 0.8232 0.9395 0.025 Uiso calc R 1
H H6B 0.7895 0.6821 1.0155 0.025 Uiso calc R 1
C C7 0.88498(17) 0.57902(17) 0.89995(9) 0.0179(3) Uani d . 1
H H7A 0.8649 0.6112 0.8409 0.021 Uiso calc R 1
H H7B 1.0143 0.5675 0.8981 0.021 Uiso calc R 1
C C8 0.82196(17) 0.40480(18) 0.93381(9) 0.0192(3) Uani d . 1
H H8A 0.6906 0.4236 0.9497 0.023 Uiso calc R 1
H H8B 0.8682 0.3603 0.9865 0.023 Uiso calc R 1
C C9 0.87789(18) 0.26630(17) 0.87187(9) 0.0210(3) Uani d . 1
H H9A 0.8326 0.1587 0.9004 0.025 Uiso calc R 1
H H9B 1.0093 0.2414 0.8590 0.025 Uiso calc R 1
C C10 0.81163(17) 0.31571(17) 0.78743(9) 0.0187(3) Uani d . 1
H H10A 0.8892 0.3940 0.7497 0.022 Uiso calc R 1
H H10B 0.8241 0.2097 0.7590 0.022 Uiso calc R 1
C C11 0.61887(16) 0.40397(17) 0.79641(8) 0.0163(3) Uani d . 1
H H11A 0.5409 0.3291 0.8363 0.020 Uiso calc R 1
H H11B 0.6070 0.5143 0.8212 0.020 Uiso calc R 1
C C12 0.55749(17) 0.44035(17) 0.71128(8) 0.0166(3) Uani d . 1
H H12A 0.5384 0.3301 0.6945 0.020 Uiso calc R 1
H H12B 0.6532 0.4857 0.6673 0.020 Uiso calc R 1
C C13 0.38514(16) 0.57043(16) 0.71237(8) 0.0149(2) Uani d . 1
H H13A 0.3508 0.5819 0.6560 0.018 Uiso calc R 1
H H13B 0.2884 0.5249 0.7557 0.018 Uiso calc R 1
C C14 0.66839(15) 0.91866(16) 0.54556(8) 0.0125(2) Uani d . 1
C C15 0.74814(15) 0.88944(16) 0.45985(8) 0.0129(2) Uani d . 1
C C16 0.84952(15) 1.00571(17) 0.40640(8) 0.0145(2) Uani d . 1
H H16 0.9020 0.9842 0.3493 0.017 Uiso calc R 1
C C17 0.87246(15) 1.15210(16) 0.43761(8) 0.0151(3) Uani d . 1
C C18 0.79480(16) 1.18785(16) 0.52117(8) 0.0153(3) Uani d . 1
H H18 0.8106 1.2906 0.5412 0.018 Uiso calc R 1
C C19 0.69566(15) 1.07289(16) 0.57367(8) 0.0143(2) Uani d . 1
H H19 0.6437 1.0971 0.6305 0.017 Uiso calc R 1

loop_
_atom_site_aniso_label
_atom_site_aniso_U_11
_atom_site_aniso_U_22
_atom_site_aniso_U_33
_atom_site_aniso_U_12
_atom_site_aniso_U_13
_atom_site_aniso_U_23
O1 0.0193(4) 0.0185(5) 0.0183(5) -0.0048(4) -0.0008(4) -0.0036(4)
O2 0.0257(5) 0.0298(6) 0.0145(5) -0.0054(4) 0.0014(4) -0.0083(4)
O3 0.0274(5) 0.0335(6) 0.0175(5) -0.0068(4) 0.0027(4) 0.0047(4)
O4 0.0195(5) 0.0178(5) 0.0316(6) -0.0048(4) -0.0028(4) 0.0017(4)
N1 0.0120(5) 0.0151(5) 0.0115(5) 0.0003(4) -0.0016(4) -0.0025(4)
N2 0.0135(5) 0.0126(5) 0.0123(5) -0.0016(4) -0.0014(4) -0.0026(4)
N3 0.0129(5) 0.0187(6) 0.0149(5) 0.0003(4) -0.0027(4) -0.0039(4)
N4 0.0130(5) 0.0192(6) 0.0201(6) 0.0000(4) -0.0030(4) 0.0054(5)
C1 0.0105(5) 0.0144(6) 0.0143(6) -0.0006(4) -0.0036(4) -0.0014(5)
C2 0.0133(5) 0.0179(6) 0.0153(6) -0.0026(5) 0.0007(5) -0.0029(5)
C3 0.0206(6) 0.0150(6) 0.0159(6) -0.0013(5) -0.0003(5) -0.0043(5)
C4 0.0192(6) 0.0165(6) 0.0161(6) -0.0056(5) -0.0015(5) -0.0032(5)
C5 0.0227(6) 0.0197(7) 0.0138(6) -0.0042(5) -0.0015(5) -0.0037(5)
C6 0.0243(7) 0.0227(7) 0.0180(7) -0.0065(5) -0.0073(5) -0.0027(5)
C7 0.0165(6) 0.0204(7) 0.0177(7) -0.0060(5) -0.0039(5) -0.0003(5)
C8 0.0195(6) 0.0203(7) 0.0187(7) -0.0062(5) -0.0063(5) 0.0032(5)
C9 0.0198(6) 0.0165(7) 0.0271(8) -0.0015(5) -0.0089(5) 0.0019(5)
C10 0.0185(6) 0.0152(6) 0.0220(7) -0.0009(5) -0.0041(5) -0.0020(5)
C11 0.0176(6) 0.0137(6) 0.0177(6) -0.0022(5) -0.0044(5) -0.0009(5)
C12 0.0199(6) 0.0132(6) 0.0174(6) -0.0013(5) -0.0050(5) -0.0034(5)
C13 0.0154(6) 0.0153(6) 0.0149(6) -0.0036(5) -0.0039(5) -0.0018(5)
C14 0.0092(5) 0.0153(6) 0.0123(6) 0.0008(4) -0.0036(4) 0.0006(5)
C15 0.0111(5) 0.0139(6) 0.0135(6) 0.0010(4) -0.0041(4) -0.0020(5)
C16 0.0102(5) 0.0195(6) 0.0122(6) 0.0015(5) -0.0029(4) 0.0001(5)
C17 0.0114(5) 0.0156(6) 0.0162(6) -0.0014(5) -0.0024(5) 0.0044(5)
C18 0.0131(5) 0.0133(6) 0.0190(6) 0.0001(4) -0.0045(5) -0.0008(5)
C19 0.0126(5) 0.0147(6) 0.0145(6) 0.0004(4) -0.0018(4) -0.0023(5)

loop_
_atom_type_symbol
_atom_type_description
_atom_type_scat_dispersion_real
_atom_type_scat_dispersion_imag
_atom_type_scat_source
C C 0.0033 0.0016 'International Tables Vol C Tables 4.2.6.8 and 6.1.1.4'
H H 0.0000 0.0000 'International Tables Vol C Tables 4.2.6.8 and 6.1.1.4'
N N 0.0061 0.0033 'International Tables Vol C Tables 4.2.6.8 and 6.1.1.4'
O O 0.0106 0.0060 'International Tables Vol C Tables 4.2.6.8 and 6.1.1.4'

loop_
_geom_angle_atom_site_label_1
_geom_angle_atom_site_label_2
_geom_angle_atom_site_label_3
_geom_angle
C1 N1 N2 116.91(10)
C14 N2 N1 118.09(10)
C14 N2 H2N 118.2(9)
N1 N2 H2N 123.7(9)
O2 N3 O1 122.56(11)
O2 N3 C15 118.57(11)
O1 N3 C15 118.87(10)
O3 N4 O4 123.97(11)
O3 N4 C17 118.08(11)
O4 N4 C17 117.93(11)
N1 C1 C13 125.20(11)
N1 C1 C2 116.31(11)
C13 C1 C2 118.49(10)
C1 C2 C3 115.78(10)
C1 C2 H2A 108.3
C3 C2 H2A 108.3
C1 C2 H2B 108.3
C3 C2 H2B 108.3
H2A C2 H2B 107.4
C2 C3 C4 113.67(11)
C2 C3 H3A 108.8
C4 C3 H3A 108.8
C2 C3 H3B 108.8
C4 C3 H3B 108.8
H3A C3 H3B 107.7
C5 C4 C3 114.05(11)
C5 C4 H4A 108.7
C3 C4 H4A 108.7
C5 C4 H4B 108.7
C3 C4 H4B 108.7
H4A C4 H4B 107.6
C4 C5 C6 114.09(11)
C4 C5 H5A 108.7
C6 C5 H5A 108.7
C4 C5 H5B 108.7
C6 C5 H5B 108.7
H5A C5 H5B 107.6
C7 C6 C5 113.69(11)
C7 C6 H6A 108.8
C5 C6 H6A 108.8
C7 C6 H6B 108.8
C5 C6 H6B 108.8
H6A C6 H6B 107.7
C8 C7 C6 112.77(11)
C8 C7 H7A 109.0
C6 C7 H7A 109.0
C8 C7 H7B 109.0
C6 C7 H7B 109.0
H7A C7 H7B 107.8
C7 C8 C9 115.28(11)
C7 C8 H8A 108.5
C9 C8 H8A 108.5
C7 C8 H8B 108.5
C9 C8 H8B 108.5
H8A C8 H8B 107.5
C8 C9 C10 114.42(11)
C8 C9 H9A 108.7
C10 C9 H9A 108.7
C8 C9 H9B 108.7
C10 C9 H9B 108.7
H9A C9 H9B 107.6
C11 C10 C9 114.84(11)
C11 C10 H10A 108.6
C9 C10 H10A 108.6
C11 C10 H10B 108.6
C9 C10 H10B 108.6
H10A C10 H10B 107.5
C12 C11 C10 112.42(11)
C12 C11 H11A 109.1
C10 C11 H11A 109.1
C12 C11 H11B 109.1
C10 C11 H11B 109.1
H11A C11 H11B 107.9
C11 C12 C13 114.12(11)
C11 C12 H12A 108.7
C13 C12 H12A 108.7
C11 C12 H12B 108.7
C13 C12 H12B 108.7
H12A C12 H12B 107.6
C1 C13 C12 112.53(10)
C1 C13 H13A 109.1
C12 C13 H13A 109.1
C1 C13 H13B 109.1
C12 C13 H13B 109.1
H13A C13 H13B 107.8
N2 C14 C19 119.68(11)
N2 C14 C15 123.60(11)
C19 C14 C15 116.73(11)
C16 C15 C14 121.58(11)
C16 C15 N3 116.27(11)
C14 C15 N3 122.14(11)
C17 C16 C15 118.95(12)
C17 C16 H16 120.5
C15 C16 H16 120.5
C16 C17 C18 121.64(11)
C16 C17 N4 119.05(11)
C18 C17 N4 119.26(11)
C19 C18 C17 119.25(12)
C19 C18 H18 120.4
C17 C18 H18 120.4
C18 C19 C14 121.84(12)
C18 C19 H19 119.1
C14 C19 H19 119.1

loop_
_geom_bond_atom_site_label_1
_geom_bond_atom_site_label_2
_geom_bond_distance
O1 N3 1.2453(14)
O2 N3 1.2302(14)
O3 N4 1.2323(15)
O4 N4 1.2332(15)
N1 C1 1.2871(16)
N1 N2 1.3859(14)
N2 C14 1.3545(16)
N2 H2N 0.899(15)
N3 C15 1.4520(16)
N4 C17 1.4600(16)
C1 C13 1.5067(17)
C1 C2 1.5104(17)
C2 C3 1.5317(18)
C2 H2A 0.9900
C2 H2B 0.9900
C3 C4 1.5365(18)
C3 H3A 0.9900
C3 H3B 0.9900
C4 C5 1.5298(18)
C4 H4A 0.9900
C4 H4B 0.9900
C5 C6 1.5335(19)
C5 H5A 0.9900
C5 H5B 0.9900
C6 C7 1.5329(19)
C6 H6A 0.9900
C6 H6B 0.9900
C7 C8 1.5279(18)
C7 H7A 0.9900
C7 H7B 0.9900
C8 C9 1.530(2)
C8 H8A 0.9900
C8 H8B 0.9900
C9 C10 1.5357(19)
C9 H9A 0.9900
C9 H9B 0.9900
C10 C11 1.5294(18)
C10 H10A 0.9900
C10 H10B 0.9900
C11 C12 1.5236(18)
C11 H11A 0.9900
C11 H11B 0.9900
C12 C13 1.5436(18)
C12 H12A 0.9900
C12 H12B 0.9900
C13 H13A 0.9900
C13 H13B 0.9900
C14 C19 1.4198(17)
C14 C15 1.4221(17)
C15 C16 1.3934(17)
C16 C17 1.3754(18)
C16 H16 0.9500
C17 C18 1.4001(18)
C18 C19 1.3708(17)
C18 H18 0.9500
C19 H19 0.9500

loop_
_geom_hbond_atom_site_label_D
_geom_hbond_atom_site_label_H
_geom_hbond_atom_site_label_A
_geom_hbond_site_symmetry_A
_geom_hbond_distance_DH
_geom_hbond_distance_HA
_geom_hbond_distance_DA
_geom_hbond_angle_DHA
N2 H2N O1 . 0.899(15) 1.961(15) 2.6302(14) 129.9(12)
C7 H7A O3 2_776 0.99 2.54 3.4363(18) 150

loop_
_geom_torsion_atom_site_label_1
_geom_torsion_atom_site_label_2
_geom_torsion_atom_site_label_3
_geom_torsion_atom_site_label_4
_geom_torsion
_geom_torsion_publ_flag
C1 N1 N2 C14 -177.27(11) yes
N2 N1 C1 C13 1.98(17) yes
C13 C1 C2 C3 161.03(11) yes
C2 C1 C13 C12 -106.70(12) yes
C1 C2 C3 C4 -67.14(15) yes
C2 C3 C4 C5 -74.04(14) yes
C3 C4 C5 C6 174.27(11) yes
C4 C5 C6 C7 -76.56(15) yes
C5 C6 C7 C8 -73.64(15) yes
C6 C7 C8 C9 165.98(11) yes
C7 C8 C9 C10 -59.54(15) yes
C8 C9 C10 C11 -42.72(16) yes
C9 C10 C11 C12 -176.67(11) yes
C10 C11 C12 C13 -164.47(10) yes
C11 C12 C13 C1 61.91(14) yes
N2 N1 C1 C2 -178.08(10) ?
N1 C1 C2 C3 -18.92(16) ?
N1 C1 C13 C12 73.25(16) ?
N1 N2 C14 C19 2.39(16) ?
N1 N2 C14 C15 -177.24(10) ?
N2 C14 C15 C16 -179.74(11) ?
C19 C14 C15 C16 0.62(17) ?
N2 C14 C15 N3 0.94(18) ?
C19 C14 C15 N3 -178.70(10) ?
O2 N3 C15 C16 -6.00(16) ?
O1 N3 C15 C16 174.88(10) ?
O2 N3 C15 C14 173.35(11) ?
O1 N3 C15 C14 -5.76(16) ?
C14 C15 C16 C17 -0.04(17) ?
N3 C15 C16 C17 179.32(10) ?
C15 C16 C17 C18 -0.80(18) ?
C15 C16 C17 N4 176.53(11) ?
O3 N4 C17 C16 6.15(17) ?
O4 N4 C17 C16 -172.37(11) ?
O3 N4 C17 C18 -176.45(11) ?
O4 N4 C17 C18 5.03(16) ?
C16 C17 C18 C19 1.02(18) ?
N4 C17 C18 C19 -176.30(11) ?
C17 C18 C19 C14 -0.40(18) ?
N2 C14 C19 C18 179.95(11) ?
C15 C14 C19 C18 -0.39(17) ?

loop_
_cod_related_entry_id
_cod_related_entry_database
_cod_related_entry_code
1 ChemSpider 24726263
